data_7027825
loop_
_publ_author_name
'Choudhary, Nosheen F.'
'Connelly, Neil G.'
'Hitchcock, Peter B.'
'Leigh, G. Jeffery'

_publ_section_title
;
 New compounds of tetradentate Schiff bases with vanadium(IV) and
 vanadium(V)&#x200A;&#x2020;
;
_journal_issue 24
_journal_name_full 'Journal of the Chemical Society, Dalton Transactions'
_journal_page_first 4437
_journal_paper_doi 10.1039/a908337e
_journal_year 1999
_chemical_formula_sum 'C21 H24 N2 O5 V'
_chemical_formula_weight 435.36
_chemical_name_common '[(salen????)VO]'
_chemical_name_systematic
; 
  ? 
;
_space_group_IT_number 14
_symmetry_cell_setting monoclinic
_symmetry_space_group_name_Hall '-P 2yn'
_symmetry_space_group_name_H-M 'P 1 21/n 1'
_atom_sites_solution_hydrogens geom
_atom_sites_solution_primary direct
_atom_sites_solution_secondary difmap
_audit_creation_method SHELXL
_cell_angle_alpha 90.00
_cell_angle_beta 107.35(2)
_cell_angle_gamma 90.00
_cell_formula_units_Z 4
_cell_length_a 8.682(3)
_cell_length_b 17.520(3)
_cell_length_c 13.600(3)
_cell_measurement_reflns_used 25
_cell_measurement_temperature 293(2)
_cell_measurement_theta_max 10
_cell_measurement_theta_min 7
_cell_volume 1974.6(9)
_computing_cell_refinement 'Enraf-Nonius CAD4'
_computing_data_collection 'Enraf-Nonius CAD4'
_computing_molecular_graphics 'CAMERON (Watkin and Pearce,1993)'
_computing_publication_material SHELXL-93
_computing_structure_refinement 'SHELXL-93 (Sheldrick, 1993)'
_computing_structure_solution 'SHELXS-86 (Sheldrick, 1990)'
_diffrn_ambient_temperature 293(2)
_diffrn_measurement_device ' Enraf-Nonius CAD4'
_diffrn_measurement_method \w--2\q
_diffrn_radiation_monochromator graphite
_diffrn_radiation_source 'fine-focus sealed tube'
_diffrn_radiation_type MoK\a
_diffrn_radiation_wavelength 0.71073
_diffrn_reflns_av_R_equivalents 0.0314
_diffrn_reflns_av_sigmaI/netI 0.0487
_diffrn_reflns_limit_h_max 10
_diffrn_reflns_limit_h_min 0
_diffrn_reflns_limit_k_max 20
_diffrn_reflns_limit_k_min 0
_diffrn_reflns_limit_l_max 15
_diffrn_reflns_limit_l_min -16
_diffrn_reflns_number 3703
_diffrn_reflns_theta_max 25.00
_diffrn_reflns_theta_min 2.32
_diffrn_standards_decay_% 0
_diffrn_standards_interval_time 120
_diffrn_standards_number 2
_exptl_absorpt_coefficient_mu 0.538
_exptl_absorpt_correction_type none
_exptl_crystal_density_diffrn 1.465
_exptl_crystal_description block
_exptl_crystal_F_000 908
_exptl_crystal_size_max 0.30
_exptl_crystal_size_mid 0.30
_exptl_crystal_size_min 0.10
_refine_diff_density_max 0.701
_refine_diff_density_min -0.755
_refine_diff_density_rms 0.109
_refine_ls_extinction_method none
_refine_ls_goodness_of_fit_all 1.087
_refine_ls_goodness_of_fit_obs 1.113
_refine_ls_hydrogen_treatment riding
_refine_ls_matrix_type full
_refine_ls_number_parameters 262
_refine_ls_number_reflns 3466
_refine_ls_number_restraints 0
_refine_ls_restrained_S_all 1.104
_refine_ls_restrained_S_obs 1.113
_refine_ls_R_factor_all 0.0847
_refine_ls_R_factor_obs 0.0683
_refine_ls_shift/esd_max 0.001
_refine_ls_shift/esd_mean 0.000
_refine_ls_structure_factor_coef Fsqd
_refine_ls_weighting_details 'w=1/[\s^2^(Fo^2^)+(0.1290P)^2^+1.3635P] where P=(Fo^2^+2Fc^2^)/3'
_refine_ls_weighting_scheme calc
_refine_ls_wR_factor_all 0.2026
_refine_ls_wR_factor_obs 0.1809
_reflns_number_observed 2757
_reflns_number_total 3470
_reflns_observed_criterion >2sigma(I)
_cod_data_source_file 908337esup1.cif
_cod_data_source_block jan1497
_cod_depositor_comments
;
The following automatic conversions were performed:

'_refine_ls_weighting_scheme' value 'calc
w=1/[\s^2^(Fo^2^)+(0.1290P)^2^+1.3635P] where P=(Fo^2^+2Fc^2^)/3' was
changed to 'calc'. New tag '_refine_ls_weighting_details' was
created. The value of the new tag was set to
'w=1/[\s^2^(Fo^2^)+(0.1290P)^2^+1.3635P] where P=(Fo^2^+2Fc^2^)/3'.

Automatic conversion script
Id: cif_fix_values 3143 2015-03-26 13:38:13Z robertas 
;
_cod_original_sg_symbol_H-M P2(1)/n
_cod_database_code 7027825

loop_
_symmetry_equiv_pos_as_xyz
'x, y, z'
'x+1/2, -y+1/2, z+1/2'
'-x, -y, -z'
'-x-1/2, y-1/2, -z-1/2'

loop_
_atom_site_aniso_label
_atom_site_aniso_U_11
_atom_site_aniso_U_22
_atom_site_aniso_U_33
_atom_site_aniso_U_23
_atom_site_aniso_U_13
_atom_site_aniso_U_12
V 0.0274(4) 0.0297(4) 0.0210(4) -0.0027(2) 0.0033(3) -0.0036(3)
O1 0.047(2) 0.057(2) 0.039(2) -0.004(2) 0.014(2) -0.017(2)
O2 0.037(2) 0.0246(14) 0.0254(13) -0.0035(11) -0.0019(12) -0.0023(12)
O3 0.0307(15) 0.037(2) 0.0230(13) -0.0033(11) 0.0022(12) 0.0033(12)
O4 0.051(2) 0.032(2) 0.031(2) -0.0010(13) -0.0105(14) 0.0036(14)
O5 0.037(2) 0.056(2) 0.033(2) 0.0011(14) 0.0045(14) 0.0127(15)
N1 0.027(2) 0.042(2) 0.027(2) -0.0055(15) 0.0031(14) 0.004(2)
N2 0.031(2) 0.032(2) 0.024(2) -0.0023(14) 0.0008(14) 0.0004(15)
C1 0.028(2) 0.027(2) 0.025(2) -0.003(2) 0.009(2) 0.000(2)
C2 0.024(2) 0.033(2) 0.030(2) -0.003(2) 0.004(2) 0.001(2)
C3 0.036(2) 0.033(2) 0.032(2) -0.008(2) 0.004(2) -0.004(2)
C4 0.048(3) 0.029(2) 0.045(3) -0.006(2) 0.015(2) -0.007(2)
C5 0.049(3) 0.029(2) 0.038(2) 0.003(2) 0.012(2) 0.003(2)
C6 0.034(2) 0.032(2) 0.028(2) -0.001(2) 0.010(2) 0.003(2)
C7 0.040(2) 0.038(2) 0.027(2) 0.001(2) 0.005(2) 0.009(2)
C8 0.027(2) 0.065(3) 0.034(2) -0.010(2) -0.002(2) 0.012(2)
C9 0.027(2) 0.055(3) 0.028(2) -0.005(2) -0.002(2) 0.005(2)
C10 0.034(2) 0.051(3) 0.030(2) -0.008(2) -0.003(2) -0.005(2)
C11 0.045(3) 0.034(2) 0.020(2) -0.003(2) 0.005(2) -0.003(2)
C12 0.037(2) 0.025(2) 0.025(2) -0.002(2) 0.003(2) -0.003(2)
C13 0.050(3) 0.039(2) 0.027(2) -0.004(2) 0.011(2) -0.001(2)
C14 0.050(3) 0.050(3) 0.034(2) -0.008(2) 0.017(2) 0.003(2)
C15 0.040(2) 0.044(3) 0.041(3) 0.001(2) 0.014(2) 0.005(2)
C16 0.033(2) 0.029(2) 0.030(2) 0.002(2) 0.004(2) -0.003(2)
C17 0.031(2) 0.021(2) 0.028(2) -0.0023(15) 0.007(2) -0.004(2)
C18 0.065(3) 0.043(3) 0.030(2) -0.006(2) -0.012(2) 0.007(2)
C19 0.032(3) 0.096(4) 0.041(3) -0.010(3) -0.009(2) 0.012(3)
C20 0.050(3) 0.058(3) 0.049(3) 0.007(2) 0.008(2) 0.008(3)
C21 0.038(3) 0.051(3) 0.044(3) 0.007(2) 0.000(2) 0.010(2)

loop_
_atom_site_label
_atom_site_type_symbol
_atom_site_fract_x
_atom_site_fract_y
_atom_site_fract_z
_atom_site_U_iso_or_equiv
_atom_site_thermal_displace_type
_atom_site_occupancy
_atom_site_calc_flag
_atom_site_refinement_flags
V V 0.19369(8) 0.81161(4) 0.42690(5) 0.0269(3) Uani 1 d .
O1 O 0.0615(4) 0.7655(2) 0.4611(2) 0.0474(8) Uani 1 d .
O2 O 0.3301(3) 0.8608(2) 0.5510(2) 0.0313(6) Uani 1 d .
O3 O 0.3816(3) 0.7485(2) 0.4335(2) 0.0316(7) Uani 1 d .
O4 O 0.5244(4) 0.8897(2) 0.7381(2) 0.0427(8) Uani 1 d .
O5 O 0.6657(4) 0.6799(2) 0.4961(2) 0.0433(8) Uani 1 d .
N1 N 0.0906(4) 0.9184(2) 0.3874(3) 0.0330(8) Uani 1 d .
N2 N 0.1170(4) 0.7879(2) 0.2695(3) 0.0306(8) Uani 1 d .
C1 C 0.3637(5) 0.9318(2) 0.5759(3) 0.0267(8) Uani 1 d .
C2 C 0.4731(5) 0.9504(2) 0.6743(3) 0.0299(9) Uani 1 d .
C3 C 0.5214(5) 1.0239(2) 0.6987(3) 0.0348(10) Uani 1 d .
H3 H 0.5962(5) 1.0344(2) 0.7621(3) 0.042 Uiso 1 calc R
C4 C 0.4600(6) 1.0838(3) 0.6299(4) 0.0403(10) Uani 1 d .
H4 H 0.4958(6) 1.1335(3) 0.6466(4) 0.048 Uiso 1 calc R
C5 C 0.3472(6) 1.0684(2) 0.5379(3) 0.0391(10) Uani 1 d .
H5 H 0.3047(6) 1.1081(2) 0.4926(3) 0.047 Uiso 1 calc R
C6 C 0.2948(5) 0.9937(2) 0.5112(3) 0.0312(9) Uani 1 d .
C7 C 0.1555(5) 0.9822(3) 0.4242(3) 0.0360(10) Uani 1 d .
H7 H 0.1063(5) 1.0260(3) 0.3904(3) 0.043 Uiso 1 calc R
C8 C -0.0737(5) 0.9230(3) 0.3131(3) 0.0442(12) Uani 1 d .
H8A H -0.1067(5) 0.9761(3) 0.3057(3) 0.053 Uiso 1 calc R
H8B H -0.1477(5) 0.8960(3) 0.3420(3) 0.053 Uiso 1 calc R
C9 C -0.0905(5) 0.8905(3) 0.2057(3) 0.0391(11) Uani 1 d .
C10 C -0.0524(6) 0.8058(3) 0.2124(3) 0.0412(11) Uani 1 d .
H10A H -0.1226(6) 0.7803(3) 0.2457(3) 0.049 Uiso 1 calc R
H10B H -0.0762(6) 0.7855(3) 0.1432(3) 0.049 Uiso 1 calc R
C11 C 0.1986(5) 0.7535(2) 0.2177(3) 0.0339(10) Uani 1 d .
H11 H 0.1466(5) 0.7461(2) 0.1480(3) 0.041 Uiso 1 calc R
C12 C 0.3608(5) 0.7254(2) 0.2555(3) 0.0307(9) Uani 1 d .
C13 C 0.4358(6) 0.6995(2) 0.1840(3) 0.0389(10) Uani 1 d .
H13 H 0.3812(6) 0.7030(2) 0.1140(3) 0.047 Uiso 1 calc R
C14 C 0.5864(6) 0.6693(3) 0.2147(4) 0.0438(11) Uani 1 d .
H14 H 0.6360(6) 0.6538(3) 0.1661(4) 0.053 Uiso 1 calc R
C15 C 0.6672(6) 0.6615(3) 0.3206(4) 0.0416(11) Uani 1 d .
H15 H 0.7695(6) 0.6398(3) 0.3419(4) 0.050 Uiso 1 calc R
C16 C 0.5963(5) 0.6858(2) 0.3923(3) 0.0315(9) Uani 1 d .
C17 C 0.4414(5) 0.7208(2) 0.3626(3) 0.0272(8) Uani 1 d .
C18 C 0.6202(7) 0.9063(3) 0.8400(4) 0.0517(14) Uani 1 d .
H18A H 0.6494(7) 0.8596(3) 0.8779(4) 0.078 Uiso 1 calc R
H18B H 0.5600(7) 0.9379(3) 0.8730(4) 0.078 Uiso 1 calc R
H18C H 0.7161(7) 0.9327(3) 0.8380(4) 0.078 Uiso 1 calc R
C19 C -0.2700(6) 0.8973(4) 0.1430(4) 0.061(2) Uani 1 d .
H19A H -0.3345(6) 0.8690(4) 0.1767(4) 0.091 Uiso 1 calc R
H19B H -0.2857(6) 0.8771(4) 0.0751(4) 0.091 Uiso 1 calc R
H19C H -0.3016(6) 0.9500(4) 0.1382(4) 0.091 Uiso 1 calc R
C20 C 0.0116(6) 0.9348(3) 0.1531(4) 0.0539(13) Uani 1 d .
H20A H -0.0168(6) 0.9879(3) 0.1507(4) 0.081 Uiso 1 calc R
H20B H -0.0069(6) 0.9160(3) 0.0842(4) 0.081 Uiso 1 calc R
H20C H 0.1235(6) 0.9288(3) 0.1909(4) 0.081 Uiso 1 calc R
C21 C 0.8109(6) 0.6379(3) 0.5301(4) 0.0471(12) Uani 1 d .
H21A H 0.8481(6) 0.6377(3) 0.6040(4) 0.071 Uiso 1 calc R
H21B H 0.8910(6) 0.6610(3) 0.5040(4) 0.071 Uiso 1 calc R
H21C H 0.7921(6) 0.5864(3) 0.5053(4) 0.071 Uiso 1 calc R

loop_
_atom_type_symbol
_atom_type_description
_atom_type_scat_dispersion_real
_atom_type_scat_dispersion_imag
_atom_type_scat_source
C C 0.0033 0.0016 'International Tables Vol C Tables 4.2.6.8 and 6.1.1.4'
H H 0.0000 0.0000 'International Tables Vol C Tables 4.2.6.8 and 6.1.1.4'
N N 0.0061 0.0033 'International Tables Vol C Tables 4.2.6.8 and 6.1.1.4'
O O 0.0106 0.0060 'International Tables Vol C Tables 4.2.6.8 and 6.1.1.4'
V V 0.3005 0.5294 'International Tables Vol C Tables 4.2.6.8 and 6.1.1.4'

loop_
_geom_angle_atom_site_label_1
_geom_angle_atom_site_label_2
_geom_angle_atom_site_label_3
_geom_angle
O1 V O2 106.11(15)
O1 V O3 111.5(2)
O2 V O3 85.78(12)
O1 V N1 104.0(2)
O2 V N1 85.96(13)
O3 V N1 144.44(14)
O1 V N2 99.4(2)
O2 V N2 154.46(14)
O3 V N2 86.61(13)
N1 V N2 86.17(13)
C1 O2 V 132.8(2)
C17 O3 V 133.0(2)
C2 O4 C18 116.6(3)
C16 O5 C21 117.0(4)
C7 N1 C8 116.0(4)
C7 N1 V 125.4(3)
C8 N1 V 118.6(3)
C11 N2 C10 115.8(4)
C11 N2 V 126.5(3)
C10 N2 V 117.4(3)
O2 C1 C6 123.6(4)
O2 C1 C2 119.8(3)
C6 C1 C2 116.6(4)
O4 C2 C3 124.3(4)
O4 C2 C1 114.7(3)
C3 C2 C1 120.9(4)
C2 C3 C4 121.0(4)
C5 C4 C3 119.3(4)
C4 C5 C6 120.8(4)
C5 C6 C1 120.8(4)
C5 C6 C7 118.4(4)
C1 C6 C7 120.2(4)
N1 C7 C6 127.5(4)
N1 C8 C9 115.3(4)
C20 C9 C10 112.5(4)
C20 C9 C8 110.9(4)
C10 C9 C8 110.5(4)
C20 C9 C19 109.7(4)
C10 C9 C19 106.0(4)
C8 C9 C19 106.9(4)
N2 C10 C9 113.9(4)
N2 C11 C12 127.3(4)
C13 C12 C17 120.5(4)
C13 C12 C11 118.2(4)
C17 C12 C11 121.2(4)
C14 C13 C12 121.3(4)
C13 C14 C15 119.5(4)
C16 C15 C14 120.5(4)
O5 C16 C15 124.1(4)
O5 C16 C17 114.6(4)
C15 C16 C17 121.3(4)
O3 C17 C12 123.4(4)
O3 C17 C16 119.8(3)
C12 C17 C16 116.8(4)

loop_
_geom_bond_atom_site_label_1
_geom_bond_atom_site_label_2
_geom_bond_distance
V O1 1.583(3)
V O2 1.950(3)
V O3 1.951(3)
V N1 2.075(4)
V N2 2.085(3)
O2 C1 1.300(5)
O3 C17 1.317(5)
O4 C2 1.362(5)
O4 C18 1.417(5)
O5 C16 1.364(5)
O5 C21 1.413(5)
N1 C7 1.284(6)
N1 C8 1.484(5)
N2 C11 1.288(5)
N2 C10 1.478(5)
C1 C6 1.413(6)
C1 C2 1.429(5)
C2 C3 1.364(6)
C3 C4 1.402(6)
C4 C5 1.366(6)
C5 C6 1.398(6)
C6 C7 1.432(6)
C8 C9 1.534(6)
C9 C20 1.511(7)
C9 C10 1.516(7)
C9 C19 1.541(6)
C11 C12 1.435(6)
C12 C13 1.397(6)
C12 C17 1.417(5)
C13 C14 1.356(7)
C14 C15 1.408(7)
C15 C16 1.367(6)
C16 C17 1.423(6)
